data_2200028
loop_
_publ_author_name
'Taylor, Max R.'
'Thompson, Malcolm J.'

_publ_section_title
;
 4-Nitrophenanthrene
;
_journal_issue 1
_journal_name_full 'Acta Crystallographica Section E'
_journal_page_first o9
_journal_page_last o10
_journal_paper_doi 10.1107/S1600536800018766
_journal_volume 57
_journal_year 2001
_chemical_formula_iupac 'C14 H9 N1 O2'
_chemical_formula_moiety 'C14 H9 N1 O2'
_chemical_formula_sum 'C14 H9 N O2'
_chemical_formula_weight 223.23
_chemical_melting_point 354.9(3)
_space_group_IT_number 14
_symmetry_cell_setting monoclinic
_symmetry_space_group_name_Hall '-P 2ybc'
_symmetry_space_group_name_H-M 'P 1 21/c 1'
_cell_angle_alpha 90.00
_cell_angle_beta 109.730(10)
_cell_angle_gamma 90.00
_cell_formula_units_Z 4
_cell_length_a 8.061(2)
_cell_length_b 12.449(3)
_cell_length_c 11.132(3)
_cell_measurement_reflns_used 5719
_cell_measurement_temperature 168(2)
_cell_measurement_theta_max 26.4
_cell_measurement_theta_min 2.5
_cell_volume 1051.5(5)
_computing_cell_refinement 'SAINT (Bruker, 1996)'
_computing_data_collection 'SMART (Bruker, 1998)'
_computing_data_reduction 'SAINT and Xtal3.4 ADDREF SORTRF (Hall et al., 1995)'
_computing_molecular_graphics Xtal3.4
_computing_publication_material 'Xtal3.4 BONDLA CIFIO'
_computing_structure_refinement 'Xtal3.4 CRYLSQ'
_computing_structure_solution 'SIR92 (Altomare et al., 1994)'
_diffrn_ambient_temperature 168(2)
_diffrn_detector_area_resol_mean 8.192
_diffrn_measurement_device_type 'Bruker SMART P4'
_diffrn_measurement_method '\w scans'
_diffrn_radiation_type MoK\a
_diffrn_radiation_wavelength .71073
_diffrn_reflns_av_R_equivalents .028
_diffrn_reflns_av_sigmaI/netI .078
_diffrn_reflns_limit_h_max 10
_diffrn_reflns_limit_h_min 0
_diffrn_reflns_limit_k_max 15
_diffrn_reflns_limit_k_min 0
_diffrn_reflns_limit_l_max 13
_diffrn_reflns_limit_l_min -13
_diffrn_reflns_number 13110
_diffrn_reflns_theta_max 26.4
_diffrn_reflns_theta_min 2.54
_diffrn_standards_decay_% 0
_diffrn_standards_number 0
_exptl_absorpt_coefficient_mu .10
_exptl_absorpt_correction_T_max .98
_exptl_absorpt_correction_T_min .78
_exptl_absorpt_correction_type empirical
_exptl_absorpt_process_details '(SADABS; Sheldrick, 1996)'
_exptl_crystal_colour 'pale yellow'
_exptl_crystal_density_diffrn 1.41
_exptl_crystal_density_method 'not measured'
_exptl_crystal_description prism
_exptl_crystal_F_000 464
_exptl_crystal_size_max .72
_exptl_crystal_size_mid .46
_exptl_crystal_size_min .26
_refine_diff_density_max .29
_refine_diff_density_min -.22
_refine_ls_extinction_method none
_refine_ls_goodness_of_fit_all 1.03
_refine_ls_goodness_of_fit_ref .99
_refine_ls_hydrogen_treatment refall
_refine_ls_matrix_type full
_refine_ls_number_constraints 0
_refine_ls_number_parameters 190
_refine_ls_number_reflns 1943
_refine_ls_number_restraints 0
_refine_ls_R_factor_all .058
_refine_ls_R_factor_gt .049
_refine_ls_shift/su_max <0.001
_refine_ls_structure_factor_coef Fsqd
_refine_ls_weighting_details
;
w = 1/[\s^2^(Fo^2^)+(0.06Fo^2^)^2^+0.5Fo^2^]
;
_refine_ls_weighting_scheme calc
_refine_ls_wR_factor_all .12
_refine_ls_wR_factor_ref .11
_reflns_number_gt 1945
_reflns_number_total 2135
_reflns_threshold_expression Fsqd>0
_cod_data_source_file cf6012.cif
_cod_data_source_block I
_cod_depositor_comments
;
The following automatic conversions were performed:

'_chemical_melting_point' value '81.5-82.0\%C' was changed to
'354.9(3)' - it was converted from degrees Celsius(C) to Kelvins(K),
the average value was taken and precision was estimated.

Automatic conversion script
Id: cif_fix_values 1646 2011-03-28 12:23:43Z adriana 

The following automatic conversions were performed:

'_chemical_melting_point' value '81.5-82.0 \%C' was changed to
'354.9(3)' - it was converted from degrees Celsius(C) to Kelvins(K),
the average value was taken and precision was estimated.

Automatic conversion script
Id: cif_fix_values 1715 2011-07-08 13:25:40Z adriana 
;
_cod_original_sg_symbol_Hall -p_2ybc
_cod_original_sg_symbol_H-M 'P 21/c'
_cod_original_formula_sum 'C14 H9 N1 O2'
_cod_database_code 2200028
_cod_database_fobs_code 2200028

loop_
_symmetry_equiv_pos_as_xyz
+x,+y,+z
-x,1/2+y,1/2-z
-x,-y,-z
+x,1/2-y,1/2+z

loop_
_atom_site_label
_atom_site_fract_x
_atom_site_fract_y
_atom_site_fract_z
_atom_site_U_iso_or_equiv
_atom_site_adp_type
_atom_site_calc_flag
_atom_site_calc_attached_atom
_atom_site_occupancy
_atom_site_disorder_assembly
_atom_site_disorder_group
N .75013(19) .30657(11) .08041(14) .0377(7) Uani ? ? 1.00000 ? ?
O1 .85095(16) .25134(10) .04507(13) .0487(7) Uani ? ? 1.00000 ? ?
O2 .79833(18) .38205(11) .15553(15) .0598(8) Uani ? ? 1.00000 ? ?
C1 .2069(2) .25122(14) -.10627(17) .0390(8) Uani ? ? 1.00000 ? ?
C2 .2871(3) .34201(15) -.12965(17) .0426(9) Uani ? ? 1.00000 ? ?
C3 .4662(2) .35883(14) -.06233(17) .0384(8) Uani ? ? 1.00000 ? ?
C4 .5578(2) .28431(12) .02590(15) .0319(7) Uani ? ? 1.00000 ? ?
C5 .7442(2) .12262(14) .24429(16) .0361(8) Uani ? ? 1.00000 ? ?
C6 .8270(2) .04098(15) .32569(17) .0417(9) Uani ? ? 1.00000 ? ?
C7 .7421(2) -.05733(14) .32257(16) .0396(8) Uani ? ? 1.00000 ? ?
C8 .5714(2) -.06978(13) .24207(16) .0347(8) Uani ? ? 1.00000 ? ?
C9 .3012(2) -.00034(13) .07995(16) .0345(8) Uani ? ? 1.00000 ? ?
C10 .2131(2) .07775(14) .00120(16) .0361(8) Uani ? ? 1.00000 ? ?
C4a .4819(2) .19059(11) .05832(14) .0275(7) Uani ? ? 1.00000 ? ?
C4b .5727(2) .11059(12) .15396(14) .0278(7) Uani ? ? 1.00000 ? ?
C8a .4823(2) .01289(12) .15837(14) .0288(7) Uani ? ? 1.00000 ? ?
C10a .2999(2) .17500(12) -.01412(15) .0316(7) Uani ? ? 1.00000 ? ?
H1 .084(3) .2316(15) -.1558(18) .043(5) Uiso ? ? 1.00000 ? ?
H2 .223(3) .3906(17) -.1983(19) .053(6) Uiso ? ? 1.00000 ? ?
H3 .525(2) .4204(16) -.0779(17) .045(5) Uiso ? ? 1.00000 ? ?
H5 .803(3) .1915(16) .2473(19) .053(6) Uiso ? ? 1.00000 ? ?
H6 .949(3) .0541(15) .3881(18) .048(5) Uiso ? ? 1.00000 ? ?
H7 .800(2) -.1151(16) .3780(18) .050(5) Uiso ? ? 1.00000 ? ?
H8 .506(2) -.1367(15) .2402(18) .041(5) Uiso ? ? 1.00000 ? ?
H9 .248(2) -.0656(16) .0863(18) .045(5) Uiso ? ? 1.00000 ? ?
H10 .092(3) .0680(16) -.0524(19) .053(6) Uiso ? ? 1.00000 ? ?

loop_
_atom_site_aniso_label
_atom_site_aniso_U_11
_atom_site_aniso_U_22
_atom_site_aniso_U_33
_atom_site_aniso_U_12
_atom_site_aniso_U_13
_atom_site_aniso_U_23
N .0414(8) .0293(7) .0454(8) -.0073(6) .0185(7) .0006(6)
O1 .0415(7) .0457(7) .0650(9) -.0015(6) .0261(6) -.0029(6)
O2 .0559(9) .0433(8) .0777(10) -.0171(6) .0194(7) -.0218(7)
C1 .0337(9) .0437(10) .0396(9) .0094(8) .0122(7) .0005(8)
C2 .0525(11) .0386(10) .0392(9) .0151(8) .0188(8) .0088(8)
C3 .0509(10) .0282(8) .0429(9) .0036(7) .0250(8) .0041(7)
C4 .0355(9) .0275(8) .0363(9) -.0009(6) .0169(7) -.0028(7)
C5 .0341(9) .0362(9) .0371(9) -.0065(7) .0108(7) .0026(7)
C6 .0343(9) .0514(11) .0370(9) .0010(8) .0090(7) .0061(8)
C7 .0474(10) .0380(9) .0362(9) .0109(8) .0179(8) .0074(8)
C8 .0462(10) .0262(8) .0384(9) -.0002(7) .0231(8) .0007(7)
C9 .0354(9) .0289(8) .0439(9) -.0083(7) .0195(7) -.0051(7)
C10 .0276(8) .0385(9) .0439(9) -.0041(7) .0142(7) -.0063(8)
C4a .0321(8) .0234(7) .0301(8) -.0007(6) .0146(6) -.0042(6)
C4b .0292(8) .0275(8) .0296(7) -.0008(6) .0137(6) -.0026(6)
C8a .0338(8) .0261(7) .0312(8) -.0015(6) .0170(6) -.0030(6)
C10a .0318(8) .0315(8) .0338(8) .0034(6) .0140(7) -.0028(7)

loop_
_atom_type_symbol
_atom_type_scat_dispersion_real
_atom_type_scat_dispersion_imag
_atom_type_scat_source
C .002 .002 'Int Tables Vol IV Tables 2.2B and 2.3.1'
H 0 0 'Int Tables Vol IV Tables 2.2B and 2.3.1'
N .004 .003 'Int Tables Vol IV Tables 2.2B and 2.3.1'
O .008 .006 'Int Tables Vol IV Tables 2.2B and 2.3.1'

loop_
_geom_angle_atom_site_label_1
_geom_angle_atom_site_label_2
_geom_angle_atom_site_label_3
_geom_angle
O1 N O2 123.69(15)
O1 N C4 118.49(13)
O2 N C4 117.77(15)
C2 C1 C10a 121.55(15)
C2 C1 H1 123.1(11)
C10a C1 H1 115.2(11)
C1 C2 C3 119.29(16)
C1 C2 H2 120.0(12)
C3 C2 H2 120.4(12)
C2 C3 C4 119.40(17)
C2 C3 H3 120.9(10)
C4 C3 H3 119.7(10)
N C4 C3 113.66(15)
N C4 C4a 121.92(12)
C3 C4 C4a 124.32(14)
C6 C5 C4b 122.00(16)
C6 C5 H5 120.2(10)
C4b C5 H5 117.8(10)
C5 C6 C7 120.42(15)
C5 C6 H6 118.6(11)
C7 C6 H6 121.0(11)
C6 C7 C8 119.30(15)
C6 C7 H7 120.8(11)
C8 C7 H7 119.8(11)
C7 C8 C8a 121.54(15)
C7 C8 H8 121.5(10)
C8a C8 H8 117.0(10)
C10 C9 C8a 121.33(15)
C10 C9 H9 121.6(10)
C8a C9 H9 117.0(10)
C9 C10 C10a 121.10(14)
C9 C10 H10 121.0(12)
C10a C10 H10 117.7(12)
C4 C4a C4b 126.35(13)
C4 C4a C10a 114.63(12)
C4b C4a C10a 119.01(14)
C5 C4b C4a 125.02(14)
C5 C4b C8a 116.94(13)
C4a C4b C8a 118.04(12)
C8 C8a C9 120.31(15)
C8 C8a C4b 119.47(13)
C9 C8a C4b 120.21(13)
C1 C10a C10 119.43(13)
C1 C10a C4a 120.73(15)
C10 C10a C4a 119.74(13)

loop_
_geom_bond_atom_site_label_1
_geom_bond_atom_site_label_2
_geom_bond_site_symmetry_1
_geom_bond_site_symmetry_2
_geom_bond_distance
_geom_bond_publ_flag
N O1 . . 1.226(2) y
N O2 . . 1.230(2) y
N C4 . . 1.488(2) y
C1 C2 . . 1.370(3) ?
C1 C10a . . 1.413(2) ?
C1 H1 . . .990(18) ?
C2 C3 . . 1.400(3) ?
C2 H2 . . .976(19) ?
C3 C4 . . 1.371(2) y
C3 H3 . . .95(2) ?
C4 C4a . . 1.420(2) y
C5 C6 . . 1.375(2) ?
C5 C4b . . 1.417(2) ?
C5 H5 . . .98(2) ?
C6 C7 . . 1.397(3) ?
C6 H6 . . 1.009(18) ?
C7 C8 . . 1.374(2) ?
C7 H7 . . .96(2) ?
C8 C8a . . 1.411(2) ?
C8 H8 . . .98(2) ?
C9 C10 . . 1.341(2) ?
C9 C8a . . 1.435(2) ?
C9 H9 . . .93(2) ?
C10 C10a . . 1.437(2) ?
C10 H10 . . .966(18) ?
C4a C4b . . 1.461(2) ?
C4a C10a . . 1.428(2) ?
C4b C8a . . 1.427(2) ?

loop_
_cod_related_entry_id
_cod_related_entry_database
_cod_related_entry_code
1 ChemSpider 139042
